data_2231261
loop_
_publ_author_name
'Zhu, Li-Cai'

_publ_section_title
;
 Poly[tetradecaaquatetrakis(\m~3~-1<i>H</i>-imidazole-4,5-dicarboxylato)tetra-\m~3~-sulfato-cobalt(II)hexagadolinium(III)]
;
_journal_coeditor_code PV2424
_journal_issue 8
_journal_name_full 'Acta Crystallographica Section E'
_journal_page_first m1060
_journal_page_last m1061
_journal_paper_doi 10.1107/S1600536811026821
_journal_volume 67
_journal_year 2011
_chemical_formula_iupac '[Co Gd6 (C5 H2 N2 O4)4 (S O4)6 (H2 O)14]'
_chemical_formula_moiety 'C20 H36 Co Gd6 N8 O54 S6'
_chemical_formula_sum 'C20 H36 Co Gd6 N8 O54 S6'
_chemical_formula_weight 2447.42
_chemical_name_systematic
;
Poly[tetradecaaquatetrakis(\m~3~-1<i>H</i>-imidazole-4,5-dicarboxylato)tetra-
\m~3~-sulfato-cobalt(II)hexagadolinium(III)]
;
_space_group_IT_number 2
_symmetry_cell_setting triclinic
_symmetry_space_group_name_Hall '-P 1'
_symmetry_space_group_name_H-M 'P -1'
_atom_sites_solution_hydrogens geom
_atom_sites_solution_primary direct
_atom_sites_solution_secondary difmap
_audit_creation_method SHELXL-97
_cell_angle_alpha 97.0370(10)
_cell_angle_beta 94.3650(10)
_cell_angle_gamma 98.1580(10)
_cell_formula_units_Z 1
_cell_length_a 6.6246(4)
_cell_length_b 9.4895(6)
_cell_length_c 21.5242(14)
_cell_measurement_reflns_used 3440
_cell_measurement_temperature 296(2)
_cell_measurement_theta_max 28.00
_cell_measurement_theta_min 2.50
_cell_volume 1323.28(14)
_computing_cell_refinement 'SAINT (Bruker, 2004)'
_computing_data_collection 'APEX2 (Bruker, 2004)'
_computing_data_reduction 'SAINT (Bruker, 2004)'
_computing_molecular_graphics 'SHELXTL in XP (Sheldrick, 2008)'
_computing_publication_material 'SHELXL97 (Sheldrick, 2008)'
_computing_structure_refinement 'SHELXL97 (Sheldrick, 2008)'
_computing_structure_solution 'SHELXS97 (Sheldrick, 2008)'
_diffrn_ambient_temperature 296(2)
_diffrn_measured_fraction_theta_full 0.985
_diffrn_measured_fraction_theta_max 0.985
_diffrn_measurement_device_type 'Bruker APEXII area-detector'
_diffrn_measurement_method '\f and \w'
_diffrn_radiation_monochromator graphite
_diffrn_radiation_source 'fine-focus sealed tube'
_diffrn_radiation_type MoK\a
_diffrn_radiation_wavelength 0.71073
_diffrn_reflns_av_R_equivalents 0.0194
_diffrn_reflns_av_sigmaI/netI 0.0380
_diffrn_reflns_limit_h_max 7
_diffrn_reflns_limit_h_min -7
_diffrn_reflns_limit_k_max 11
_diffrn_reflns_limit_k_min -10
_diffrn_reflns_limit_l_max 24
_diffrn_reflns_limit_l_min -25
_diffrn_reflns_number 6864
_diffrn_reflns_theta_full 25.20
_diffrn_reflns_theta_max 25.20
_diffrn_reflns_theta_min 1.92
_exptl_absorpt_coefficient_mu 8.099
_exptl_absorpt_correction_T_max 0.297
_exptl_absorpt_correction_T_min 0.216
_exptl_absorpt_correction_type multi-scan
_exptl_absorpt_process_details '(<i>SADABS</i>; Sheldrick, 1996)'
_exptl_crystal_colour red
_exptl_crystal_density_diffrn 3.071
_exptl_crystal_density_method 'not measured'
_exptl_crystal_description block
_exptl_crystal_F_000 1151
_exptl_crystal_size_max 0.20
_exptl_crystal_size_mid 0.18
_exptl_crystal_size_min 0.15
_refine_diff_density_max 0.945
_refine_diff_density_min -0.889
_refine_ls_extinction_method none
_refine_ls_goodness_of_fit_ref 1.038
_refine_ls_hydrogen_treatment mixed
_refine_ls_matrix_type full
_refine_ls_number_parameters 478
_refine_ls_number_reflns 4682
_refine_ls_number_restraints 23
_refine_ls_restrained_S_all 1.035
_refine_ls_R_factor_all 0.0320
_refine_ls_R_factor_gt 0.0262
_refine_ls_shift/su_max 0.002
_refine_ls_shift/su_mean 0.000
_refine_ls_structure_factor_coef Fsqd
_refine_ls_weighting_details 'calc w=1/[\s^2^(Fo^2^)+(0.0266P)^2^+0.2633P] where P=(Fo^2^+2Fc^2^)/3'
_refine_ls_weighting_scheme calc
_refine_ls_wR_factor_gt 0.0560
_refine_ls_wR_factor_ref 0.0585
_reflns_number_gt 4123
_reflns_number_total 4682
_reflns_threshold_expression I>2sigma(I)
_cod_data_source_file pv2424.cif
_cod_data_source_block I
_cod_database_code 2231261
_cod_database_fobs_code 2231261

loop_
_symmetry_equiv_pos_as_xyz
'x, y, z'
'-x, -y, -z'

loop_
_atom_site_type_symbol
_atom_site_label
_atom_site_fract_x
_atom_site_fract_y
_atom_site_fract_z
_atom_site_U_iso_or_equiv
_atom_site_adp_type
_atom_site_calc_flag
_atom_site_refinement_flags
_atom_site_occupancy
_atom_site_symmetry_multiplicity
Gd Gd1 0.32032(4) 0.01920(3) 0.860942(13) 0.01532(8) Uani d . 1 1
Gd Gd2 0.06244(4) -0.11452(3) 0.677435(12) 0.01124(8) Uani d . 1 1
Gd Gd3 0.34777(4) 0.29254(3) 0.577800(12) 0.01114(8) Uani d . 1 1
Co Co1 0.0000 -0.5000 1.0000 0.0163(2) Uani d S 1 2
O O1 0.4123(6) 0.4986(4) 0.42179(18) 0.0220(9) Uani d . 1 1
O O2 0.2305(6) 0.2685(4) 0.37805(18) 0.0195(9) Uani d . 1 1
O O3 0.4951(6) 0.2846(4) 0.46394(19) 0.0234(10) Uani d . 1 1
O O4 0.1821(6) 0.3677(4) 0.48335(17) 0.0175(9) Uani d . 1 1
O O5 -0.0076(6) 0.2064(5) 0.57519(19) 0.0230(10) Uani d . 1 1
O O6 -0.3600(6) 0.1890(4) 0.59394(18) 0.0208(9) Uani d . 1 1
O O7 -0.0972(7) 0.2861(5) 0.6784(2) 0.0366(12) Uani d . 1 1
O O8 -0.1559(6) 0.0343(4) 0.6384(2) 0.0317(11) Uani d . 1 1
O O9 0.2770(6) 0.1287(4) 0.66017(17) 0.0152(8) Uani d . 1 1
O O10 0.2305(6) 0.0899(4) 0.75724(17) 0.0150(9) Uani d . 1 1
O O11 0.4727(6) 0.4993(4) 0.90116(17) 0.0198(9) Uani d . 1 1
O O12 0.3876(7) 0.2637(4) 0.87580(18) 0.0261(10) Uani d . 1 1
O O13 -0.1899(6) -0.1202(4) 0.74975(17) 0.0210(9) Uani d . 1 1
O O14 -0.3785(7) 0.0358(6) 0.8083(2) 0.0405(14) Uani d . 1 1
O O15 -0.3171(9) -0.1806(5) 0.8464(2) 0.0581(18) Uani d . 1 1
O O16 -0.0413(6) 0.0130(5) 0.84923(18) 0.0249(10) Uani d . 1 1
O O17 0.0511(6) -0.3579(4) 0.71192(17) 0.0190(9) Uani d . 1 1
O O18 0.2061(6) -0.1868(4) 0.78501(17) 0.0168(9) Uani d . 1 1
O O19 0.2704(7) -0.1689(4) 0.91713(18) 0.0233(10) Uani d . 1 1
O O20 0.1723(6) -0.3106(4) 0.98679(18) 0.0208(9) Uani d . 1 1
O O1W 0.1606(6) 0.4996(5) 0.60151(19) 0.0242(10) Uani d D 1 1
O O2W 0.2755(8) 0.0600(4) 0.5129(2) 0.0295(11) Uani d D 1 1
O O3W 0.1524(7) -0.1827(5) 0.57208(19) 0.0222(10) Uani d D 1 1
O O4W 0.4233(6) -0.1325(5) 0.6762(2) 0.0263(10) Uani d D 1 1
O O5W -0.2598(6) -0.3942(5) 0.99898(19) 0.0221(10) Uani d D 1 1
O O6W 0.1736(8) 0.0987(5) 0.9657(2) 0.0367(12) Uani d D 1 1
O O7W 0.5970(7) 0.0679(5) 0.9443(2) 0.0269(10) Uani d D 1 1
S S1 0.3326(2) 0.35595(14) 0.43563(6) 0.0120(3) Uani d . 1 1
S S2 -0.1535(2) 0.18259(15) 0.62287(6) 0.0136(3) Uani d . 1 1
S S3 -0.2305(2) -0.06454(16) 0.81416(7) 0.0186(3) Uani d . 1 1
C C1 0.4362(8) 0.3885(6) 0.8621(3) 0.0143(12) Uani d . 1 1
C C2 0.4511(8) 0.4082(6) 0.7951(3) 0.0132(12) Uani d . 1 1
C C3 0.5229(9) 0.5306(6) 0.7176(3) 0.0181(13) Uani d . 1 1
H H3 0.5691 0.6064 0.6962 0.022 Uiso calc R 1 1
C C4 0.3980(8) 0.3219(6) 0.7387(2) 0.0123(12) Uani d . 1 1
C C5 0.2976(8) 0.1721(6) 0.7186(3) 0.0148(12) Uani d . 1 1
C C6 0.1110(8) -0.3138(6) 0.7687(3) 0.0142(12) Uani d . 1 1
C C7 0.0605(8) -0.4112(6) 0.8153(3) 0.0133(12) Uani d . 1 1
C C8 -0.0768(9) -0.6127(6) 0.8472(3) 0.0161(13) Uani d . 1 1
H H8 -0.1426 -0.7064 0.8461 0.019 Uiso calc R 1 1
C C9 0.0754(8) -0.3975(6) 0.8805(3) 0.0129(12) Uani d . 1 1
C C10 0.1800(9) -0.2830(6) 0.9302(3) 0.0169(13) Uani d . 1 1
N N1 0.4447(7) 0.4009(5) 0.6903(2) 0.0146(10) Uani d . 1 1
N N2 0.5273(8) 0.5395(5) 0.7805(2) 0.0156(11) Uani d D 1 1
N N3 -0.0128(7) -0.5241(5) 0.8990(2) 0.0160(11) Uani d . 1 1
N N4 -0.0344(8) -0.5494(5) 0.7957(2) 0.0162(11) Uani d D 1 1
H H1 -0.054(9) -0.587(6) 0.7570(12) 0.024 Uiso d D 1 1
H H2 0.567(9) 0.615(4) 0.808(2) 0.024 Uiso d D 1 1
H H1W 0.069(6) 0.492(7) 0.5738(16) 0.024 Uiso d D 1 1
H H2W 0.110(8) 0.508(7) 0.6344(13) 0.024 Uiso d D 1 1
H H3W 0.310(9) 0.047(5) 0.4774(15) 0.024 Uiso d D 1 1
H H4W 0.233(9) -0.022(3) 0.520(2) 0.024 Uiso d D 1 1
H H5W 0.063(6) -0.233(5) 0.547(2) 0.024 Uiso d D 1 1
H H6W 0.254(5) -0.224(6) 0.565(3) 0.024 Uiso d D 1 1
H H7W 0.498(7) -0.116(7) 0.7088(13) 0.024 Uiso d D 1 1
H H8W 0.500(7) -0.112(7) 0.6495(17) 0.024 Uiso d D 1 1
H H9W -0.343(7) -0.430(6) 0.9692(15) 0.024 Uiso d D 1 1
H H10W -0.313(8) -0.411(6) 1.0303(14) 0.024 Uiso d D 1 1
H H11W 0.049(3) 0.076(5) 0.958(3) 0.024 Uiso d D 1 1
H H12W 0.187(8) 0.183(3) 0.982(3) 0.024 Uiso d D 1 1
H H13W 0.646(8) 0.148(3) 0.960(3) 0.024 Uiso d D 1 1
H H14W 0.655(8) 0.013(4) 0.962(3) 0.024 Uiso d D 1 1

loop_
_atom_site_aniso_label
_atom_site_aniso_U_11
_atom_site_aniso_U_22
_atom_site_aniso_U_33
_atom_site_aniso_U_12
_atom_site_aniso_U_13
_atom_site_aniso_U_23
Gd1 0.01775(16) 0.01447(15) 0.01191(15) -0.00363(11) -0.00195(12) 0.00366(12)
Gd2 0.01048(15) 0.01252(15) 0.01049(15) 0.00116(11) 0.00077(11) 0.00148(11)
Gd3 0.01064(15) 0.01211(14) 0.01052(15) 0.00109(11) 0.00064(11) 0.00189(11)
Co1 0.0210(6) 0.0147(6) 0.0121(6) -0.0023(5) 0.0020(5) 0.0029(5)
O1 0.026(2) 0.017(2) 0.020(2) -0.0052(18) 0.0024(19) 0.0032(18)
O2 0.018(2) 0.024(2) 0.015(2) -0.0006(18) 0.0030(17) -0.0005(18)
O3 0.017(2) 0.028(2) 0.027(2) 0.0068(19) -0.0007(19) 0.011(2)
O4 0.017(2) 0.025(2) 0.010(2) 0.0011(17) 0.0034(17) 0.0016(17)
O5 0.014(2) 0.037(3) 0.021(2) 0.0037(19) 0.0061(18) 0.011(2)
O6 0.014(2) 0.027(2) 0.023(2) 0.0057(18) -0.0016(18) 0.0068(19)
O7 0.036(3) 0.043(3) 0.026(3) 0.010(2) -0.002(2) -0.015(2)
O8 0.018(2) 0.017(2) 0.062(3) 0.0015(18) -0.001(2) 0.018(2)
O9 0.015(2) 0.019(2) 0.010(2) 0.0004(16) -0.0028(16) 0.0016(17)
O10 0.018(2) 0.013(2) 0.014(2) -0.0029(16) 0.0035(17) 0.0071(17)
O11 0.027(2) 0.018(2) 0.012(2) 0.0025(18) -0.0028(18) -0.0042(18)
O12 0.044(3) 0.020(2) 0.017(2) 0.006(2) 0.009(2) 0.0068(19)
O13 0.016(2) 0.034(3) 0.010(2) -0.0010(18) 0.0033(17) -0.0046(18)
O14 0.029(3) 0.079(4) 0.018(2) 0.036(3) -0.002(2) -0.006(2)
O15 0.094(5) 0.040(3) 0.025(3) -0.039(3) 0.018(3) -0.006(2)
O16 0.015(2) 0.036(3) 0.020(2) 0.0000(19) 0.0022(18) -0.006(2)
O17 0.026(2) 0.019(2) 0.011(2) 0.0022(18) 0.0000(18) 0.0020(17)
O18 0.024(2) 0.012(2) 0.015(2) 0.0008(17) 0.0042(18) 0.0034(17)
O19 0.035(3) 0.018(2) 0.015(2) -0.0054(19) -0.0002(19) 0.0051(18)
O20 0.032(3) 0.015(2) 0.012(2) -0.0080(18) -0.0007(18) 0.0018(17)
O1W 0.028(3) 0.030(2) 0.015(2) 0.011(2) 0.0010(19) 0.002(2)
O2W 0.045(3) 0.015(2) 0.023(2) -0.010(2) 0.007(2) -0.0016(19)
O3W 0.017(2) 0.026(2) 0.021(2) 0.0026(19) -0.0025(19) -0.0031(19)
O4W 0.016(2) 0.043(3) 0.021(2) 0.010(2) 0.0017(19) 0.002(2)
O5W 0.024(3) 0.027(2) 0.013(2) -0.0004(19) 0.0008(19) -0.001(2)
O6W 0.045(3) 0.028(3) 0.034(3) 0.006(2) 0.002(3) -0.005(2)
O7W 0.032(3) 0.022(2) 0.022(2) -0.001(2) -0.012(2) 0.001(2)
S1 0.0114(7) 0.0136(7) 0.0105(7) -0.0011(5) 0.0005(6) 0.0031(6)
S2 0.0117(7) 0.0140(7) 0.0151(7) 0.0024(6) 0.0006(6) 0.0018(6)
S3 0.0143(8) 0.0242(8) 0.0148(8) -0.0008(6) 0.0030(6) -0.0036(6)
C1 0.011(3) 0.018(3) 0.013(3) 0.004(2) -0.004(2) -0.001(3)
C2 0.012(3) 0.010(3) 0.017(3) 0.002(2) 0.000(2) 0.000(2)
C3 0.025(3) 0.014(3) 0.013(3) -0.001(3) 0.003(3) 0.002(2)
C4 0.011(3) 0.017(3) 0.009(3) 0.000(2) -0.001(2) 0.004(2)
C5 0.009(3) 0.017(3) 0.017(3) 0.000(2) -0.002(2) -0.002(3)
C6 0.013(3) 0.019(3) 0.012(3) 0.007(2) 0.004(2) 0.002(2)
C7 0.011(3) 0.016(3) 0.013(3) 0.003(2) -0.001(2) 0.002(2)
C8 0.016(3) 0.014(3) 0.019(3) 0.001(2) 0.003(3) 0.005(3)
C9 0.011(3) 0.012(3) 0.015(3) 0.002(2) 0.002(2) 0.004(2)
C10 0.014(3) 0.018(3) 0.019(3) 0.006(3) 0.002(3) 0.001(3)
N1 0.015(3) 0.015(3) 0.013(2) 0.001(2) -0.001(2) 0.002(2)
N2 0.023(3) 0.012(3) 0.010(3) -0.001(2) 0.003(2) -0.001(2)
N3 0.020(3) 0.014(2) 0.013(3) -0.001(2) 0.003(2) 0.003(2)
N4 0.024(3) 0.014(3) 0.010(2) 0.000(2) 0.002(2) 0.000(2)

loop_
_atom_type_symbol
_atom_type_description
_atom_type_scat_dispersion_real
_atom_type_scat_dispersion_imag
_atom_type_scat_source
C C 0.0033 0.0016 'International Tables Vol C Tables 4.2.6.8 and 6.1.1.4'
H H 0.0000 0.0000 'International Tables Vol C Tables 4.2.6.8 and 6.1.1.4'
N N 0.0061 0.0033 'International Tables Vol C Tables 4.2.6.8 and 6.1.1.4'
O O 0.0106 0.0060 'International Tables Vol C Tables 4.2.6.8 and 6.1.1.4'
S S 0.1246 0.1234 'International Tables Vol C Tables 4.2.6.8 and 6.1.1.4'
Co Co 0.3494 0.9721 'International Tables Vol C Tables 4.2.6.8 and 6.1.1.4'
Gd Gd -0.1653 3.9035 'International Tables Vol C Tables 4.2.6.8 and 6.1.1.4'

loop_
_geom_angle_atom_site_label_1
_geom_angle_atom_site_label_2
_geom_angle_atom_site_label_3
_geom_angle_site_symmetry_1
_geom_angle_site_symmetry_3
_geom_angle
O19 Gd1 O12 . . 140.28(14)
O19 Gd1 O14 . 1_655 115.09(16)
O12 Gd1 O14 . 1_655 84.34(17)
O19 Gd1 O16 . . 88.40(15)
O12 Gd1 O16 . . 93.73(15)
O14 Gd1 O16 1_655 . 144.89(14)
O19 Gd1 O18 . . 74.59(13)
O12 Gd1 O18 . . 144.34(13)
O14 Gd1 O18 1_655 . 84.41(16)
O16 Gd1 O18 . . 76.91(14)
O19 Gd1 O7W . . 74.98(15)
O12 Gd1 O7W . . 77.45(15)
O14 Gd1 O7W 1_655 . 75.42(16)
O16 Gd1 O7W . . 138.43(15)
O18 Gd1 O7W . . 131.41(14)
O19 Gd1 O10 . . 141.86(14)
O12 Gd1 O10 . . 75.24(13)
O14 Gd1 O10 1_655 . 73.07(13)
O16 Gd1 O10 . . 72.56(13)
O18 Gd1 O10 . . 69.11(12)
O7W Gd1 O10 . . 139.82(14)
O19 Gd1 O6W . . 70.00(15)
O12 Gd1 O6W . . 74.41(15)
O14 Gd1 O6W 1_655 . 143.57(17)
O16 Gd1 O6W . . 67.18(15)
O18 Gd1 O6W . . 129.32(15)
O7W Gd1 O6W . . 71.34(16)
O10 Gd1 O6W . . 126.92(14)
O8 Gd2 O13 . . 78.04(15)
O8 Gd2 O2 . 2_556 73.04(14)
O13 Gd2 O2 . 2_556 75.19(13)
O8 Gd2 O4W . . 135.66(15)
O13 Gd2 O4W . . 138.59(14)
O2 Gd2 O4W 2_556 . 129.93(14)
O8 Gd2 O3W . . 90.09(15)
O13 Gd2 O3W . . 148.44(14)
O2 Gd2 O3W 2_556 . 73.39(14)
O4W Gd2 O3W . . 68.07(14)
O8 Gd2 O10 . . 89.77(14)
O13 Gd2 O10 . . 81.20(13)
O2 Gd2 O10 2_556 . 153.11(13)
O4W Gd2 O10 . . 76.75(14)
O3W Gd2 O10 . . 128.41(13)
O8 Gd2 O17 . . 140.55(14)
O13 Gd2 O17 . . 76.30(13)
O2 Gd2 O17 2_556 . 71.75(13)
O4W Gd2 O17 . . 81.93(15)
O3W Gd2 O17 . . 96.39(13)
O10 Gd2 O17 . . 115.04(12)
O8 Gd2 O9 . . 70.37(13)
O13 Gd2 O9 . . 120.85(13)
O2 Gd2 O9 2_556 . 134.71(12)
O4W Gd2 O9 . . 68.39(14)
O3W Gd2 O9 . . 80.86(13)
O10 Gd2 O9 . . 50.97(11)
O17 Gd2 O9 . . 149.08(12)
O8 Gd2 O18 . . 140.60(14)
O13 Gd2 O18 . . 69.20(13)
O2 Gd2 O18 2_556 . 116.86(12)
O4W Gd2 O18 . . 69.74(13)
O3W Gd2 O18 . . 129.17(13)
O10 Gd2 O18 . . 64.61(12)
O17 Gd2 O18 . . 50.43(12)
O9 Gd2 O18 . . 108.33(12)
O8 Gd2 C6 . . 144.12(15)
O13 Gd2 C6 . . 66.49(14)
O2 Gd2 C6 2_556 . 92.18(15)
O4W Gd2 C6 . . 78.83(15)
O3W Gd2 C6 . . 117.36(14)
O10 Gd2 C6 . . 90.03(14)
O17 Gd2 C6 . . 25.32(14)
O9 Gd2 C6 . . 132.97(14)
O18 Gd2 C6 . . 25.85(14)
O8 Gd2 C5 . . 78.12(15)
O13 Gd2 C5 . . 100.76(15)
O2 Gd2 C5 2_556 . 151.11(14)
O4W Gd2 C5 . . 71.80(16)
O3W Gd2 C5 . . 105.28(15)
O10 Gd2 C5 . . 25.46(13)
O17 Gd2 C5 . . 135.95(14)
O9 Gd2 C5 . . 25.55(13)
O18 Gd2 C5 . . 86.90(14)
C6 Gd2 C5 . . 112.75(16)
O6 Gd3 O1 1_655 2_666 82.80(14)
O6 Gd3 O5 1_655 . 133.45(14)
O1 Gd3 O5 2_666 . 143.43(14)
O6 Gd3 O2W 1_655 . 75.16(16)
O1 Gd3 O2W 2_666 . 134.40(14)
O5 Gd3 O2W . . 71.70(16)
O6 Gd3 O4 1_655 . 132.10(13)
O1 Gd3 O4 2_666 . 84.69(13)
O5 Gd3 O4 . . 73.56(13)
O2W Gd3 O4 . . 81.54(14)
O6 Gd3 O1W 1_655 . 148.84(15)
O1 Gd3 O1W 2_666 . 73.71(15)
O5 Gd3 O1W . . 70.77(15)
O2W Gd3 O1W . . 136.00(16)
O4 Gd3 O1W . . 66.48(13)
O6 Gd3 N1 1_655 . 82.54(14)
O1 Gd3 N1 2_666 . 72.44(14)
O5 Gd3 N1 . . 103.43(14)
O2W Gd3 N1 . . 140.51(15)
O4 Gd3 N1 . . 136.00(13)
O1W Gd3 N1 . . 71.16(14)
O6 Gd3 O9 1_655 . 73.82(13)
O1 Gd3 O9 2_666 . 131.86(13)
O5 Gd3 O9 . . 68.63(13)
O2W Gd3 O9 . . 79.16(13)
O4 Gd3 O9 . . 141.29(13)
O1W Gd3 O9 . . 107.16(13)
N1 Gd3 O9 . . 63.36(13)
O6 Gd3 O3 1_655 . 77.88(12)
O1 Gd3 O3 2_666 . 71.57(13)
O5 Gd3 O3 . . 114.80(13)
O2W Gd3 O3 . . 65.09(14)
O4 Gd3 O3 . . 54.32(12)
O1W Gd3 O3 . . 112.45(13)
N1 Gd3 O3 . . 140.72(14)
O9 Gd3 O3 . . 138.93(12)
O6 Gd3 S1 1_655 . 105.48(10)
O1 Gd3 S1 2_666 . 74.47(10)
O5 Gd3 S1 . . 95.66(10)
O2W Gd3 S1 . . 73.79(11)
O4 Gd3 S1 . . 26.90(9)
O1W Gd3 S1 . . 87.89(10)
N1 Gd3 S1 . . 144.61(11)
O9 Gd3 S1 . . 152.00(9)
O3 Gd3 S1 . . 27.62(8)
O20 Co1 O20 2_547 . 180.00(13)
O20 Co1 O5W 2_547 . 91.67(16)
O20 Co1 O5W . . 88.33(16)
O20 Co1 O5W 2_547 2_547 88.33(16)
O20 Co1 O5W . 2_547 91.67(16)
O5W Co1 O5W . 2_547 180.000(3)
O20 Co1 N3 2_547 . 100.80(16)
O20 Co1 N3 . . 79.20(16)
O5W Co1 N3 . . 91.23(16)
O5W Co1 N3 2_547 . 88.77(16)
O20 Co1 N3 2_547 2_547 79.20(16)
O20 Co1 N3 . 2_547 100.80(16)
O5W Co1 N3 . 2_547 88.77(16)
O5W Co1 N3 2_547 2_547 91.23(16)
N3 Co1 N3 . 2_547 180.000(3)
S1 O1 Gd3 . 2_666 157.6(3)
S1 O2 Gd2 . 2_556 150.4(2)
S1 O3 Gd3 . . 94.70(19)
S1 O4 Gd3 . . 104.62(19)
S2 O5 Gd3 . . 135.3(2)
S2 O6 Gd3 . 1_455 154.8(3)
S2 O8 Gd2 . . 141.0(3)
C5 O9 Gd3 . . 123.4(3)
C5 O9 Gd2 . . 91.4(3)
Gd3 O9 Gd2 . . 142.26(16)
C5 O10 Gd1 . . 141.8(3)
C5 O10 Gd2 . . 96.9(3)
Gd1 O10 Gd2 . . 113.81(13)
C1 O12 Gd1 . . 157.9(4)
S3 O13 Gd2 . . 143.5(2)
S3 O14 Gd1 . 1_455 122.0(3)
S3 O16 Gd1 . . 143.1(2)
C6 O17 Gd2 . . 96.2(3)
C6 O18 Gd1 . . 152.1(3)
C6 O18 Gd2 . . 89.4(3)
Gd1 O18 Gd2 . . 111.49(14)
C10 O19 Gd1 . . 155.2(4)
C10 O20 Co1 . . 117.3(4)
Gd3 O1W H1W . . 107(4)
Gd3 O1W H2W . . 118(4)
H1W O1W H2W . . 107(3)
Gd3 O2W H3W . . 123(4)
Gd3 O2W H4W . . 133(4)
H3W O2W H4W . . 103(3)
Gd2 O3W H5W . . 117(4)
Gd2 O3W H6W . . 123(4)
H5W O3W H6W . . 101(3)
Gd2 O4W H7W . . 120(4)
Gd2 O4W H8W . . 129(4)
H7W O4W H8W . . 104(3)
Co1 O5W H9W . . 111(4)
Co1 O5W H10W . . 105(4)
H9W O5W H10W . . 106(3)
Gd1 O6W H11W . . 104(4)
Gd1 O6W H12W . . 122(4)
H11W O6W H12W . . 104(3)
Gd1 O7W H13W . . 123(4)
Gd1 O7W H14W . . 129(4)
H13W O7W H14W . . 108(3)
O1 S1 O2 . . 109.4(2)
O1 S1 O3 . . 112.1(3)
O2 S1 O3 . . 110.7(2)
O1 S1 O4 . . 109.6(2)
O2 S1 O4 . . 109.2(2)
O3 S1 O4 . . 105.7(2)
O1 S1 Gd3 . . 119.68(17)
O2 S1 Gd3 . . 130.33(17)
O3 S1 Gd3 . . 57.69(16)
O4 S1 Gd3 . . 48.48(15)
O7 S2 O6 . . 112.2(3)
O7 S2 O5 . . 110.9(3)
O6 S2 O5 . . 107.9(2)
O7 S2 O8 . . 110.7(3)
O6 S2 O8 . . 106.5(2)
O5 S2 O8 . . 108.5(3)
O15 S3 O16 . . 110.6(3)
O15 S3 O14 . . 109.3(3)
O16 S3 O14 . . 109.0(3)
O15 S3 O13 . . 110.6(3)
O16 S3 O13 . . 110.0(2)
O14 S3 O13 . . 107.3(2)
O11 C1 O12 . . 124.5(5)
O11 C1 C2 . . 116.5(5)
O12 C1 C2 . . 118.9(5)
N2 C2 C4 . . 105.7(5)
N2 C2 C1 . . 119.3(5)
C4 C2 C1 . . 134.9(5)
N1 C3 N2 . . 111.2(5)
N1 C3 H3 . . 124.4
N2 C3 H3 . . 124.4
C2 C4 N1 . . 109.2(5)
C2 C4 C5 . . 135.6(5)
N1 C4 C5 . . 115.2(5)
O9 C5 O10 . . 120.6(5)
O9 C5 C4 . . 116.8(5)
O10 C5 C4 . . 122.6(5)
O9 C5 Gd2 . . 63.1(3)
O10 C5 Gd2 . . 57.7(3)
C4 C5 Gd2 . . 174.7(4)
O17 C6 O18 . . 120.5(5)
O17 C6 C7 . . 118.0(5)
O18 C6 C7 . . 121.5(5)
O17 C6 Gd2 . . 58.5(3)
O18 C6 Gd2 . . 64.8(3)
C7 C6 Gd2 . . 160.3(4)
N4 C7 C9 . . 104.9(5)
N4 C7 C6 . . 119.9(5)
C9 C7 C6 . . 135.1(5)
N3 C8 N4 . . 111.0(5)
N3 C8 H8 . . 124.5
N4 C8 H8 . . 124.5
N3 C9 C7 . . 109.3(5)
N3 C9 C10 . . 117.6(5)
C7 C9 C10 . . 132.8(5)
O19 C10 O20 . . 122.7(6)
O19 C10 C9 . . 121.5(5)
O20 C10 C9 . . 115.9(5)
C3 N1 C4 . . 105.7(4)
C3 N1 Gd3 . . 133.5(4)
C4 N1 Gd3 . . 120.5(3)
C3 N2 C2 . . 108.2(5)
C3 N2 H2 . . 128(4)
C2 N2 H2 . . 124(4)
C8 N3 C9 . . 106.4(5)
C8 N3 Co1 . . 144.3(4)
C9 N3 Co1 . . 109.3(4)
C8 N4 C7 . . 108.3(5)
C8 N4 H1 . . 128(4)
C7 N4 H1 . . 123(4)

loop_
_geom_bond_atom_site_label_1
_geom_bond_atom_site_label_2
_geom_bond_site_symmetry_2
_geom_bond_distance
Gd1 O19 . 2.276(4)
Gd1 O12 . 2.277(4)
Gd1 O14 1_655 2.364(5)
Gd1 O16 . 2.381(4)
Gd1 O18 . 2.382(4)
Gd1 O7W . 2.419(4)
Gd1 O10 . 2.462(4)
Gd1 O6W . 2.593(5)
Gd2 O8 . 2.341(4)
Gd2 O13 . 2.369(4)
Gd2 O2 2_556 2.396(4)
Gd2 O4W . 2.423(4)
Gd2 O3W . 2.423(4)
Gd2 O10 . 2.496(4)
Gd2 O17 . 2.504(4)
Gd2 O9 . 2.616(4)
Gd2 O18 . 2.641(4)
Gd2 C6 . 2.919(5)
Gd2 C5 . 2.934(6)
Gd3 O6 1_655 2.314(4)
Gd3 O1 2_666 2.357(4)
Gd3 O5 . 2.374(4)
Gd3 O2W . 2.428(4)
Gd3 O4 . 2.466(4)
Gd3 O1W . 2.490(4)
Gd3 N1 . 2.510(4)
Gd3 O9 . 2.525(4)
Gd3 O3 . 2.703(4)
Gd3 S1 . 3.1872(13)
Co1 O20 2_547 2.051(4)
Co1 O20 . 2.051(4)
Co1 O5W . 2.112(4)
Co1 O5W 2_547 2.112(4)
Co1 N3 . 2.151(4)
Co1 N3 2_547 2.151(4)
O1 S1 . 1.456(4)
O1 Gd3 2_666 2.357(4)
O2 S1 . 1.464(4)
O2 Gd2 2_556 2.396(4)
O3 S1 . 1.482(4)
O4 S1 . 1.490(4)
O5 S2 . 1.478(4)
O6 S2 . 1.472(4)
O6 Gd3 1_455 2.314(4)
O7 S2 . 1.440(5)
O8 S2 . 1.484(4)
O9 C5 . 1.266(6)
O10 C5 . 1.270(6)
O11 C1 . 1.245(6)
O12 C1 . 1.259(7)
O13 S3 . 1.480(4)
O14 S3 . 1.469(4)
O14 Gd1 1_455 2.364(4)
O15 S3 . 1.446(5)
O16 S3 . 1.463(4)
O17 C6 . 1.256(7)
O18 C6 . 1.273(7)
O19 C10 . 1.235(7)
O20 C10 . 1.281(7)
O1W H1W . 0.81(2)
O1W H2W . 0.81(4)
O2W H3W . 0.81(4)
O2W H4W . 0.83(2)
O3W H5W . 0.83(2)
O3W H6W . 0.84(4)
O4W H7W . 0.81(2)
O4W H8W . 0.82(5)
O5W H9W . 0.82(2)
O5W H10W . 0.81(4)
O6W H11W . 0.82(2)
O6W H12W . 0.82(2)
O7W H13W . 0.80(2)
O7W H14W . 0.81(5)
C1 C2 . 1.487(7)
C2 N2 . 1.360(7)
C2 C4 . 1.369(8)
C3 N1 . 1.313(7)
C3 N2 . 1.343(7)
C3 H3 . 0.9300
C4 N1 . 1.385(7)
C4 C5 . 1.479(8)
C6 C7 . 1.471(7)
C7 N4 . 1.372(7)
C7 C9 . 1.389(7)
C8 N3 . 1.315(7)
C8 N4 . 1.352(7)
C8 H8 . 0.9300
C9 N3 . 1.377(7)
C9 C10 . 1.481(8)
N2 H2 . 0.87(2)
N4 H1 . 0.86(2)

loop_
_geom_hbond_atom_site_label_D
_geom_hbond_atom_site_label_H
_geom_hbond_atom_site_label_A
_geom_hbond_site_symmetry_A
_geom_hbond_distance_DH
_geom_hbond_distance_HA
_geom_hbond_distance_DA
_geom_hbond_angle_DHA
N4 H1 O7 1_545 0.86(3) 1.93(4) 2.770(6) 166(5)
N2 H2 O15 1_665 0.87(4) 2.03(4) 2.865(7) 161(4)
O1W H2W O17 1_565 0.81(4) 2.07(4) 2.785(6) 148(6)
O2W H4W O3W . 0.83(3) 2.04(4) 2.817(6) 158(4)
O3W H5W O4 2_556 0.82(4) 1.93(4) 2.720(6) 159(4)
O3W H6W O3 2_656 0.84(4) 1.96(4) 2.779(6) 167(6)
O4W H7W O13 1_655 0.81(4) 2.19(5) 2.888(6) 144(4)
O4W H7W O14 1_655 0.81(4) 2.44(4) 3.175(6) 150(5)
O4W H8W O8 1_655 0.82(5) 2.54(5) 3.217(6) 141(4)
O4W H8W O2 2_656 0.82(5) 2.54(5) 3.028(6) 120(5)
O5W H9W O11 1_445 0.82(4) 1.83(4) 2.645(6) 177(6)
O5W H10W O11 2_557 0.81(4) 2.07(5) 2.862(6) 167(5)
O5W H10W O12 2_557 0.81(4) 2.44(4) 3.056(6) 134(5)
O6W H12W O5W 2_557 0.82(4) 1.98(3) 2.779(7) 164(6)
O7W H13W O20 2_657 0.81(4) 1.99(5) 2.768(6) 161(4)
O7W H14W O6W 2_657 0.81(5) 2.31(5) 3.090(7) 165(5)
C3 H3 O2 2_666 0.93 2.46 3.336(7) 157
